data_7700961
loop_
_publ_author_name
'Ovchinnikov, Alexander'
'Bobev, Svilen'

_publ_section_title
;
 Multifaceted Sn-Sn bonding in the solid state. Synthesis and structural
 characterization of four new Ca-Li-Sn compounds.
;
_journal_issue 38
_journal_name_full 'Dalton transactions (Cambridge, England : 2003)'
_journal_page_first 14398
_journal_page_last 14407
_journal_paper_doi 10.1039/c9dt02803j
_journal_volume 48
_journal_year 2019
_chemical_formula_sum 'Ca9 Li6.28 Sn12.72'
_chemical_formula_weight 1913.48
_space_group_crystal_system monoclinic
_space_group_IT_number 12
_space_group_name_Hall '-C 2y'
_space_group_name_H-M_alt 'C 1 2/m 1'
_symmetry_space_group_name_Hall '-C 2y'
_symmetry_space_group_name_H-M 'C 1 2/m 1'
_audit_creation_method SHELXL-2014/7
_audit_update_record
;
2019-07-05 deposited with the CCDC.    2019-08-29 downloaded from the CCDC.
;
_cell_angle_alpha 90
_cell_angle_beta 107.810(2)
_cell_angle_gamma 90
_cell_formula_units_Z 2
_cell_length_a 17.210(2)
_cell_length_b 4.6081(6)
_cell_length_c 18.881(2)
_cell_measurement_reflns_used 1286
_cell_measurement_temperature 200(2)
_cell_measurement_theta_max 27.62
_cell_measurement_theta_min 2.49
_cell_volume 1425.6(3)
_computing_cell_refinement 'Bruker SAINT'
_computing_data_collection 'Bruker APEX2'
_computing_data_reduction 'Bruker SAINT'
_computing_structure_refinement 'SHELXL-2014/7 (Sheldrick, 2014)'
_computing_structure_solution SHELXT
_diffrn_ambient_temperature 200(2)
_diffrn_measured_fraction_theta_full 0.999
_diffrn_measured_fraction_theta_max 0.996
_diffrn_measurement_device_type 'CCD area detector'
_diffrn_measurement_method 'phi and omega scans'
_diffrn_radiation_type MoK\a
_diffrn_radiation_wavelength 0.71073
_diffrn_reflns_av_R_equivalents 0.0576
_diffrn_reflns_av_unetI/netI 0.0558
_diffrn_reflns_Laue_measured_fraction_full 0.999
_diffrn_reflns_Laue_measured_fraction_max 0.996
_diffrn_reflns_limit_h_max 21
_diffrn_reflns_limit_h_min -22
_diffrn_reflns_limit_k_max 5
_diffrn_reflns_limit_k_min -5
_diffrn_reflns_limit_l_max 24
_diffrn_reflns_limit_l_min -24
_diffrn_reflns_number 8246
_diffrn_reflns_point_group_measured_fraction_full 0.999
_diffrn_reflns_point_group_measured_fraction_max 0.996
_diffrn_reflns_theta_full 25.242
_diffrn_reflns_theta_max 27.496
_diffrn_reflns_theta_min 2.266
_diffrn_source 'sealed tube'
_exptl_absorpt_coefficient_mu 12.530
_exptl_absorpt_correction_T_max 0.53
_exptl_absorpt_correction_T_min 0.40
_exptl_absorpt_correction_type multi-scan
_exptl_crystal_colour grey
_exptl_crystal_density_diffrn 4.458
_exptl_crystal_description block
_exptl_crystal_F_000 1669
_exptl_crystal_size_max 0.090
_exptl_crystal_size_mid 0.050
_exptl_crystal_size_min 0.040
_refine_diff_density_max 1.639
_refine_diff_density_min -1.710
_refine_diff_density_rms 0.328
_refine_ls_extinction_method none
_refine_ls_goodness_of_fit_ref 1.015
_refine_ls_hydrogen_treatment undef
_refine_ls_matrix_type full
_refine_ls_number_parameters 89
_refine_ls_number_reflns 1832
_refine_ls_number_restraints 0
_refine_ls_restrained_S_all 1.015
_refine_ls_R_factor_all 0.0483
_refine_ls_R_factor_gt 0.0351
_refine_ls_shift/su_max 0.000
_refine_ls_shift/su_mean 0.000
_refine_ls_structure_factor_coef Fsqd
_refine_ls_weighting_details 'w=1/[\s^2^(Fo^2^)+(0.0273P)^2^] where P=(Fo^2^+2Fc^2^)/3'
_refine_ls_weighting_scheme calc
_refine_ls_wR_factor_gt 0.0732
_refine_ls_wR_factor_ref 0.0776
_reflns_Friedel_coverage 0.000
_reflns_number_gt 1491
_reflns_number_total 1832
_reflns_threshold_expression 'I > 2\s(I)'
_cod_data_source_file c9dt02803j2.cif
_cod_data_source_block shelx_CCDC1
_cod_depositor_comments 'Adding full bibliography for 7700960--7700963.cif.'
_cod_database_code 7700961
_shelx_shelxl_version_number 2014/7
_shelx_space_group_comment
;
The symmetry employed for this shelxl refinement is uniquely defined
by the following loop, which should always be used as a source of
symmetry information in preference to the above space-group names.
They are only intended as comments.
;
_shelx_estimated_absorpt_t_min 0.398
_shelx_estimated_absorpt_t_max 0.634

loop_
_space_group_symop_operation_xyz
'x, y, z'
'-x, y, -z'
'x+1/2, y+1/2, z'
'-x+1/2, y+1/2, -z'
'-x, -y, -z'
'x, -y, z'
'-x+1/2, -y+1/2, -z'
'x+1/2, -y+1/2, z'

loop_
_atom_site_label
_atom_site_type_symbol
_atom_site_fract_x
_atom_site_fract_y
_atom_site_fract_z
_atom_site_U_iso_or_equiv
_atom_site_adp_type
_atom_site_occupancy
_atom_site_site_symmetry_order
_atom_site_calc_flag
_atom_site_refinement_flags_posn
_atom_site_refinement_flags_adp
_atom_site_refinement_flags_occupancy
Ca1 Ca 0.06999(12) 0.0000 0.63469(12) 0.0146(4) Uani 1 2 d S T P
Ca2 Ca 0.08772(13) 0.0000 0.23636(12) 0.0148(4) Uani 1 2 d S T P
Ca3 Ca 0.28063(13) 0.0000 0.42384(12) 0.0163(5) Uani 1 2 d S T P
Ca4 Ca 0.85671(13) 0.0000 0.13316(12) 0.0160(4) Uani 1 2 d S T P
Ca5 Ca 0.0000 0.0000 0.0000 0.0128(6) Uani 1 4 d S T P
Li1 Li 0.2834(12) 0.0000 0.2385(9) 0.017(4) Uani 1 2 d S T P
Li2 Li 0.3337(14) 0.0000 0.0068(10) 0.028(5) Uani 1 2 d S T P
Li3 Li 0.60938(8) 0.0000 0.37147(7) 0.0139(4) Uani 0.455(3) 2 d S T P
SnA Sn 0.60938(8) 0.0000 0.37147(7) 0.0139(4) Uani 0.545(3) 2 d S T P
Li4 Li 0.65828(13) 0.0000 0.14360(12) 0.0151(7) Uani 0.687(3) 2 d S T P
SnB Sn 0.65828(13) 0.0000 0.14360(12) 0.0151(7) Uani 0.313(3) 2 d S T P
Sn1 Sn 0.11654(4) 0.0000 0.46684(4) 0.01550(18) Uani 1 2 d S T P
Sn2 Sn 0.20723(4) 0.0000 0.07893(4) 0.01421(17) Uani 1 2 d S T P
Sn3 Sn 0.26757(4) 0.0000 0.70177(4) 0.01497(18) Uani 1 2 d S T P
Sn4 Sn 0.45506(4) 0.0000 0.25577(4) 0.01260(17) Uani 1 2 d S T P
Sn5 Sn 0.48913(4) 0.0000 0.11645(4) 0.01219(17) Uani 1 2 d S T P
Sn6 Sn 0.0000 0.5000 0.5000 0.0166(2) Uani 1 4 d S T P

loop_
_atom_site_aniso_label
_atom_site_aniso_U_11
_atom_site_aniso_U_22
_atom_site_aniso_U_33
_atom_site_aniso_U_23
_atom_site_aniso_U_13
_atom_site_aniso_U_12
Ca1 0.0103(11) 0.0164(10) 0.0164(11) 0.000 0.0028(9) 0.000
Ca2 0.0113(11) 0.0116(10) 0.0205(11) 0.000 0.0035(9) 0.000
Ca3 0.0154(11) 0.0192(11) 0.0142(11) 0.000 0.0044(9) 0.000
Ca4 0.0136(11) 0.0132(10) 0.0199(11) 0.000 0.0031(9) 0.000
Ca5 0.0119(15) 0.0132(14) 0.0133(14) 0.000 0.0040(12) 0.000
Li1 0.041(12) 0.005(7) 0.011(8) 0.000 0.015(8) 0.000
Li2 0.056(14) 0.004(8) 0.017(10) 0.000 -0.001(9) 0.000
Li3 0.0164(7) 0.0137(7) 0.0115(7) 0.000 0.0042(5) 0.000
SnA 0.0164(7) 0.0137(7) 0.0115(7) 0.000 0.0042(5) 0.000
Li4 0.0151(12) 0.0142(11) 0.0171(12) 0.000 0.0066(9) 0.000
SnB 0.0151(12) 0.0142(11) 0.0171(12) 0.000 0.0066(9) 0.000
Sn1 0.0120(4) 0.0175(4) 0.0160(4) 0.000 0.0028(3) 0.000
Sn2 0.0122(4) 0.0123(3) 0.0171(4) 0.000 0.0030(3) 0.000
Sn3 0.0129(4) 0.0124(3) 0.0171(4) 0.000 0.0009(3) 0.000
Sn4 0.0116(4) 0.0131(3) 0.0137(4) 0.000 0.0046(3) 0.000
Sn5 0.0124(4) 0.0132(3) 0.0106(3) 0.000 0.0029(3) 0.000
Sn6 0.0134(5) 0.0221(5) 0.0128(5) 0.000 0.0021(4) 0.000

loop_
_atom_type_symbol
_atom_type_description
_atom_type_scat_dispersion_real
_atom_type_scat_dispersion_imag
_atom_type_scat_source
Ca Ca 0.2262 0.3064 'International Tables Vol C Tables 4.2.6.8 and 6.1.1.4'
Li Li -0.0003 0.0001 'International Tables Vol C Tables 4.2.6.8 and 6.1.1.4'
Sn Sn -0.6537 1.4246 'International Tables Vol C Tables 4.2.6.8 and 6.1.1.4'

loop_
_geom_angle_atom_site_label_1
_geom_angle_atom_site_label_2
_geom_angle_atom_site_label_3
_geom_angle
_geom_angle_site_symmetry_1
_geom_angle_site_symmetry_3
Sn1 Ca1 Sn4 94.48(5) 5_556 7_556
Sn1 Ca1 Sn4 94.48(5) 5_556 7_546
Sn4 Ca1 Sn4 91.66(6) 7_556 7_546
Sn1 Ca1 Sn3 166.99(8) 5_556 .
Sn4 Ca1 Sn3 94.57(5) 7_556 .
Sn4 Ca1 Sn3 94.57(5) 7_546 .
Sn1 Ca1 Sn6 59.05(3) 5_556 1_545
Sn4 Ca1 Sn6 152.76(7) 7_556 1_545
Sn4 Ca1 Sn6 84.72(2) 7_546 1_545
Sn3 Ca1 Sn6 112.62(5) . 1_545
Sn1 Ca1 Sn6 59.05(3) 5_556 .
Sn4 Ca1 Sn6 84.72(2) 7_556 .
Sn4 Ca1 Sn6 152.76(7) 7_546 .
Sn3 Ca1 Sn6 112.62(5) . .
Sn6 Ca1 Sn6 86.29(5) 1_545 .
Sn1 Ca1 Sn1 85.58(5) 5_556 .
Sn4 Ca1 Sn1 134.13(3) 7_556 .
Sn4 Ca1 Sn1 134.13(3) 7_546 .
Sn3 Ca1 Sn1 81.41(5) . .
Sn6 Ca1 Sn1 56.24(3) 1_545 .
Sn6 Ca1 Sn1 56.24(3) . .
Sn1 Ca1 Li1 138.5(2) 5_556 7_556
Sn4 Ca1 Li1 48.4(3) 7_556 7_556
Sn4 Ca1 Li1 103.2(2) 7_546 7_556
Sn3 Ca1 Li1 47.3(2) . 7_556
Sn6 Ca1 Li1 158.3(3) 1_545 7_556
Sn6 Ca1 Li1 94.49(18) . 7_556
Sn1 Ca1 Li1 106.6(3) . 7_556
Sn1 Ca1 Li1 138.5(2) 5_556 7_546
Sn4 Ca1 Li1 103.2(2) 7_556 7_546
Sn4 Ca1 Li1 48.4(3) 7_546 7_546
Sn3 Ca1 Li1 47.3(2) . 7_546
Sn6 Ca1 Li1 94.49(18) 1_545 7_546
Sn6 Ca1 Li1 158.3(3) . 7_546
Sn1 Ca1 Li1 106.6(3) . 7_546
Li1 Ca1 Li1 77.0(4) 7_556 7_546
Sn1 Ca1 SnA 47.83(3) 5_556 7_546
Sn4 Ca1 SnA 100.70(6) 7_556 7_546
Sn4 Ca1 SnA 47.27(3) 7_546 7_546
Sn3 Ca1 SnA 138.71(4) . 7_546
Sn6 Ca1 SnA 57.74(3) 1_545 7_546
Sn6 Ca1 SnA 106.86(5) . 7_546
Sn1 Ca1 SnA 112.26(5) . 7_546
Li1 Ca1 SnA 141.1(3) 7_556 7_546
Li1 Ca1 SnA 91.6(2) 7_546 7_546
Sn1 Ca1 Li3 47.83(3) 5_556 7_546
Sn4 Ca1 Li3 100.70(6) 7_556 7_546
Sn4 Ca1 Li3 47.27(3) 7_546 7_546
Sn3 Ca1 Li3 138.71(4) . 7_546
Sn6 Ca1 Li3 57.74(3) 1_545 7_546
Sn6 Ca1 Li3 106.86(5) . 7_546
Sn1 Ca1 Li3 112.26(5) . 7_546
Li1 Ca1 Li3 141.1(3) 7_556 7_546
Li1 Ca1 Li3 91.6(2) 7_546 7_546
SnA Ca1 Li3 0.0 7_546 7_546
Sn1 Ca1 SnA 47.83(3) 5_556 7_556
Sn4 Ca1 SnA 47.27(3) 7_556 7_556
Sn4 Ca1 SnA 100.70(6) 7_546 7_556
Sn3 Ca1 SnA 138.71(4) . 7_556
Sn6 Ca1 SnA 106.86(5) 1_545 7_556
Sn6 Ca1 SnA 57.74(3) . 7_556
Sn1 Ca1 SnA 112.26(5) . 7_556
Li1 Ca1 SnA 91.6(2) 7_556 7_556
Li1 Ca1 SnA 141.1(3) 7_546 7_556
SnA Ca1 SnA 74.07(5) 7_546 7_556
Li3 Ca1 SnA 74.07(5) 7_546 7_556
Sn5 Ca2 Sn5 88.19(5) 3_445 3_455
Sn5 Ca2 Sn3 153.24(7) 3_445 7_556
Sn5 Ca2 Sn3 86.00(2) 3_455 7_556
Sn5 Ca2 Sn3 86.00(2) 3_445 7_546
Sn5 Ca2 Sn3 153.24(7) 3_455 7_546
Sn3 Ca2 Sn3 87.53(5) 7_556 7_546
Sn5 Ca2 SnB 49.74(4) 3_445 3_445
Sn5 Ca2 SnB 108.30(7) 3_455 3_445
Sn3 Ca2 SnB 107.96(7) 7_556 3_445
Sn3 Ca2 SnB 49.75(4) 7_546 3_445
Sn5 Ca2 Li4 49.74(4) 3_445 3_445
Sn5 Ca2 Li4 108.30(7) 3_455 3_445
Sn3 Ca2 Li4 107.96(7) 7_556 3_445
Sn3 Ca2 Li4 49.75(4) 7_546 3_445
SnB Ca2 Li4 0.0 3_445 3_445
Sn5 Ca2 SnB 108.30(7) 3_445 3_455
Sn5 Ca2 SnB 49.74(4) 3_455 3_455
Sn3 Ca2 SnB 49.75(4) 7_556 3_455
Sn3 Ca2 SnB 107.96(7) 7_546 3_455
SnB Ca2 SnB 87.26(7) 3_445 3_455
Li4 Ca2 SnB 87.26(7) 3_445 3_455
Sn5 Ca2 Li4 108.30(7) 3_445 3_455
Sn5 Ca2 Li4 49.74(4) 3_455 3_455
Sn3 Ca2 Li4 49.75(4) 7_556 3_455
Sn3 Ca2 Li4 107.96(7) 7_546 3_455
SnB Ca2 Li4 87.3 3_445 3_455
Li4 Ca2 Li4 87.26(7) 3_445 3_455
SnB Ca2 Li4 0.0 3_455 3_455
Sn5 Ca2 Sn4 51.01(3) 3_445 3_445
Sn5 Ca2 Sn4 109.29(6) 3_455 3_445
Sn3 Ca2 Sn4 154.29(7) 7_556 3_445
Sn3 Ca2 Sn4 86.97(2) 7_546 3_445
SnB Ca2 Sn4 87.25(3) 3_445 3_445
Li4 Ca2 Sn4 87.25(3) 3_445 3_445
SnB Ca2 Sn4 154.62(8) 3_455 3_445
Li4 Ca2 Sn4 154.62(8) 3_455 3_445
Sn5 Ca2 Sn4 109.29(6) 3_445 3_455
Sn5 Ca2 Sn4 51.01(3) 3_455 3_455
Sn3 Ca2 Sn4 86.97(2) 7_556 3_455
Sn3 Ca2 Sn4 154.29(7) 7_546 3_455
SnB Ca2 Sn4 154.62(8) 3_445 3_455
Li4 Ca2 Sn4 154.62(8) 3_445 3_455
SnB Ca2 Sn4 87.25(3) 3_455 3_455
Li4 Ca2 Sn4 87.25(3) 3_455 3_455
Sn4 Ca2 Sn4 87.18(5) 3_445 3_455
Sn5 Ca2 Li1 108.1(2) 3_445 .
Sn5 Ca2 Li1 108.1(2) 3_455 .
Sn3 Ca2 Li1 49.90(12) 7_556 .
Sn3 Ca2 Li1 49.90(12) 7_546 .
SnB Ca2 Li1 58.78(17) 3_445 .
Li4 Ca2 Li1 58.78(17) 3_445 .
SnB Ca2 Li1 58.78(17) 3_455 .
Li4 Ca2 Li1 58.78(17) 3_455 .
Sn4 Ca2 Li1 135.68(5) 3_445 .
Sn4 Ca2 Li1 135.68(5) 3_455 .
Sn5 Ca2 SnA 155.18(7) 3_445 3_455
Sn5 Ca2 SnA 87.52(3) 3_455 3_455
Sn3 Ca2 SnA 50.53(3) 7_556 3_455
Sn3 Ca2 SnA 108.03(6) 7_546 3_455
SnB Ca2 SnA 153.41(8) 3_445 3_455
Li4 Ca2 SnA 153.41(8) 3_445 3_455
SnB Ca2 SnA 87.22(4) 3_455 3_455
Li4 Ca2 SnA 87.22(4) 3_455 3_455
Sn4 Ca2 SnA 108.01(6) 3_445 3_455
Sn4 Ca2 SnA 50.74(3) 3_455 3_455
Li1 Ca2 SnA 96.5(2) . 3_455
Sn1 Ca3 Sn3 98.01(5) . 7_546
Sn1 Ca3 Sn3 98.01(5) . 7_556
Sn3 Ca3 Sn3 91.09(6) 7_546 7_556
Sn1 Ca3 Sn1 101.13(5) . 7_556
Sn3 Ca3 Sn1 160.85(8) 7_546 7_556
Sn3 Ca3 Sn1 85.87(2) 7_556 7_556
Sn1 Ca3 Sn1 101.13(5) . 7_546
Sn3 Ca3 Sn1 85.87(2) 7_546 7_546
Sn3 Ca3 Sn1 160.85(8) 7_556 7_546
Sn1 Ca3 Sn1 90.83(6) 7_556 7_546
Sn1 Ca3 Li1 122.7(3) . .
Sn3 Ca3 Li1 49.23(11) 7_546 .
Sn3 Ca3 Li1 49.23(11) 7_556 .
Sn1 Ca3 Li1 117.6(2) 7_556 .
Sn1 Ca3 Li1 117.6(2) 7_546 .
Sn1 Ca3 Sn6 143.56(7) . 3_545
Sn3 Ca3 Sn6 107.19(5) 7_546 3_545
Sn3 Ca3 Sn6 107.19(5) 7_556 3_545
Sn1 Ca3 Sn6 56.21(3) 7_556 3_545
Sn1 Ca3 Sn6 56.21(3) 7_546 3_545
Li1 Ca3 Sn6 93.8(3) . 3_545
Sn1 Ca3 SnA 49.99(3) . 3_445
Sn3 Ca3 SnA 48.87(3) 7_546 3_445
Sn3 Ca3 SnA 104.36(6) 7_556 3_445
Sn1 Ca3 SnA 149.94(7) 7_556 3_445
Sn1 Ca3 SnA 87.81(3) 7_546 3_445
Li1 Ca3 SnA 89.2(3) . 3_445
Sn6 Ca3 SnA 140.54(3) 3_545 3_445
Sn1 Ca3 Li3 49.99(3) . 3_445
Sn3 Ca3 Li3 48.87(3) 7_546 3_445
Sn3 Ca3 Li3 104.36(6) 7_556 3_445
Sn1 Ca3 Li3 149.94(7) 7_556 3_445
Sn1 Ca3 Li3 87.81(3) 7_546 3_445
Li1 Ca3 Li3 89.2(3) . 3_445
Sn6 Ca3 Li3 140.54(3) 3_545 3_445
SnA Ca3 Li3 0.0 3_445 3_445
Sn1 Ca3 SnA 49.99(3) . 3_455
Sn3 Ca3 SnA 104.36(6) 7_546 3_455
Sn3 Ca3 SnA 48.87(3) 7_556 3_455
Sn1 Ca3 SnA 87.81(3) 7_556 3_455
Sn1 Ca3 SnA 149.94(7) 7_546 3_455
Li1 Ca3 SnA 89.2(3) . 3_455
Sn6 Ca3 SnA 140.54(3) 3_545 3_455
SnA Ca3 SnA 78.75(5) 3_445 3_455
Li3 Ca3 SnA 78.75(5) 3_445 3_455
Sn1 Ca3 Li3 49.99(3) . 3_455
Sn3 Ca3 Li3 104.36(6) 7_546 3_455
Sn3 Ca3 Li3 48.87(3) 7_556 3_455
Sn1 Ca3 Li3 87.81(3) 7_556 3_455
Sn1 Ca3 Li3 149.94(7) 7_546 3_455
Li1 Ca3 Li3 89.2(3) . 3_455
Sn6 Ca3 Li3 140.54(3) 3_545 3_455
SnA Ca3 Li3 78.8 3_445 3_455
Li3 Ca3 Li3 78.75(5) 3_445 3_455
SnA Ca3 Li3 0.0 3_455 3_455
Sn1 Ca3 SnA 86.81(5) . 5_656
Sn3 Ca3 SnA 133.87(3) 7_546 5_656
Sn3 Ca3 SnA 133.87(3) 7_556 5_656
Sn1 Ca3 SnA 48.46(3) 7_556 5_656
Sn1 Ca3 SnA 48.46(3) 7_546 5_656
Li1 Ca3 SnA 150.5(3) . 5_656
Sn6 Ca3 SnA 56.75(4) 3_545 5_656
SnA Ca3 SnA 113.12(5) 3_445 5_656
Li3 Ca3 SnA 113.12(5) 3_445 5_656
SnA Ca3 SnA 113.12(5) 3_455 5_656
Li3 Ca3 SnA 113.12(5) 3_455 5_656
Li2 Ca4 Li2 90.2(5) 3_545 3
Li2 Ca4 Sn5 110.8(4) 3_545 3
Li2 Ca4 Sn5 51.1(4) 3 3
Li2 Ca4 Sn5 51.1(4) 3_545 3_545
Li2 Ca4 Sn5 110.8(4) 3 3_545
Sn5 Ca4 Sn5 87.80(5) 3 3_545
Li2 Ca4 Sn4 156.9(4) 3_545 3
Li2 Ca4 Sn4 86.7(3) 3 3
Sn5 Ca4 Sn4 50.95(3) 3 3
Sn5 Ca4 Sn4 109.12(6) 3_545 3
Li2 Ca4 Sn4 86.7(3) 3_545 3_545
Li2 Ca4 Sn4 156.9(4) 3 3_545
Sn5 Ca4 Sn4 109.12(6) 3 3_545
Sn5 Ca4 Sn4 50.95(3) 3_545 3_545
Sn4 Ca4 Sn4 87.33(5) 3 3_545
Li2 Ca4 Sn2 51.9(4) 3_545 3_545
Li2 Ca4 Sn2 110.5(3) 3 3_545
Sn5 Ca4 Sn2 157.96(7) 3 3_545
Sn5 Ca4 Sn2 88.80(2) 3_545 3_545
Sn4 Ca4 Sn2 149.39(7) 3 3_545
Sn4 Ca4 Sn2 85.23(2) 3_545 3_545
Li2 Ca4 Sn2 110.5(3) 3_545 3
Li2 Ca4 Sn2 51.9(4) 3 3
Sn5 Ca4 Sn2 88.80(2) 3 3
Sn5 Ca4 Sn2 157.96(7) 3_545 3
Sn4 Ca4 Sn2 85.23(2) 3 3
Sn4 Ca4 Sn2 149.39(7) 3_545 3
Sn2 Ca4 Sn2 86.23(5) 3_545 3
Li2 Ca4 Li4 98.1(4) 3_545 .
Li2 Ca4 Li4 98.1(4) 3 .
Sn5 Ca4 Li4 135.95(3) 3 .
Sn5 Ca4 Li4 135.95(3) 3_545 .
Sn4 Ca4 Li4 105.01(5) 3 .
Sn4 Ca4 Li4 105.01(5) 3_545 .
Sn2 Ca4 Li4 49.18(3) 3_545 .
Sn2 Ca4 Li4 49.18(3) 3 .
Li2 Ca4 Li1 153.4(5) 3_545 3
Li2 Ca4 Li1 88.1(3) 3 3
Sn5 Ca4 Li1 88.5(2) 3 3
Sn5 Ca4 Li1 151.9(3) 3_545 3
Sn4 Ca4 Li1 49.4(3) 3 3
Sn4 Ca4 Li1 104.7(2) 3_545 3
Sn2 Ca4 Li1 104.3(3) 3_545 3
Sn2 Ca4 Li1 49.6(3) 3 3
Li4 Ca4 Li1 56.0(3) . 3
Li2 Ca4 Li1 88.1(3) 3_545 3_545
Li2 Ca4 Li1 153.4(5) 3 3_545
Sn5 Ca4 Li1 151.9(3) 3 3_545
Sn5 Ca4 Li1 88.5(2) 3_545 3_545
Sn4 Ca4 Li1 104.7(2) 3 3_545
Sn4 Ca4 Li1 49.4(3) 3_545 3_545
Sn2 Ca4 Li1 49.6(3) 3_545 3_545
Sn2 Ca4 Li1 104.3(3) 3 3_545
Li4 Ca4 Li1 56.0(3) . 3_545
Li1 Ca4 Li1 81.8(4) 3 3_545
Sn5 Ca5 Sn5 180.00(3) 7_545 3_455
Sn5 Ca5 Sn5 91.03(2) 7_545 7
Sn5 Ca5 Sn5 88.97(2) 3_455 7
Sn5 Ca5 Sn5 88.97(2) 7_545 3_445
Sn5 Ca5 Sn5 91.03(2) 3_455 3_445
Sn5 Ca5 Sn5 180.00(3) 7 3_445
Sn5 Ca5 Sn2 91.537(15) 7_545 .
Sn5 Ca5 Sn2 88.463(15) 3_455 .
Sn5 Ca5 Sn2 91.537(15) 7 .
Sn5 Ca5 Sn2 88.463(15) 3_445 .
Sn5 Ca5 Sn2 88.463(15) 7_545 5
Sn5 Ca5 Sn2 91.537(15) 3_455 5
Sn5 Ca5 Sn2 88.463(15) 7 5
Sn5 Ca5 Sn2 91.537(15) 3_445 5
Sn2 Ca5 Sn2 180.0 . 5
Sn5 Ca5 Li2 77.7(3) 7_545 3_445
Sn5 Ca5 Li2 102.3(3) 3_455 3_445
Sn5 Ca5 Li2 132.3(3) 7 3_445
Sn5 Ca5 Li2 47.7(3) 3_445 3_445
Sn2 Ca5 Li2 134.3(3) . 3_445
Sn2 Ca5 Li2 45.7(3) 5 3_445
Sn5 Ca5 Li2 102.3(3) 7_545 7
Sn5 Ca5 Li2 77.7(3) 3_455 7
Sn5 Ca5 Li2 47.7(3) 7 7
Sn5 Ca5 Li2 132.3(3) 3_445 7
Sn2 Ca5 Li2 45.7(3) . 7
Sn2 Ca5 Li2 134.3(3) 5 7
Li2 Ca5 Li2 180.0(5) 3_445 7
Sn5 Ca5 Li2 132.3(3) 7_545 3_455
Sn5 Ca5 Li2 47.7(3) 3_455 3_455
Sn5 Ca5 Li2 77.7(3) 7 3_455
Sn5 Ca5 Li2 102.3(3) 3_445 3_455
Sn2 Ca5 Li2 134.3(3) . 3_455
Sn2 Ca5 Li2 45.7(3) 5 3_455
Li2 Ca5 Li2 76.9(5) 3_445 3_455
Li2 Ca5 Li2 103.1(5) 7 3_455
Sn5 Ca5 Li2 47.7(3) 7_545 7_545
Sn5 Ca5 Li2 132.3(3) 3_455 7_545
Sn5 Ca5 Li2 102.3(3) 7 7_545
Sn5 Ca5 Li2 77.7(3) 3_445 7_545
Sn2 Ca5 Li2 45.7(3) . 7_545
Sn2 Ca5 Li2 134.3(3) 5 7_545
Li2 Ca5 Li2 103.1(5) 3_445 7_545
Li2 Ca5 Li2 76.9(5) 7 7_545
Li2 Ca5 Li2 180.0(5) 3_455 7_545
Sn5 Ca5 Li4 44.52(3) 7_545 7_545
Sn5 Ca5 Li4 135.48(3) 3_455 7_545
Sn5 Ca5 Li4 96.91(3) 7 7_545
Sn5 Ca5 Li4 83.09(3) 3_445 7_545
Sn2 Ca5 Li4 135.11(3) . 7_545
Sn2 Ca5 Li4 44.89(3) 5 7_545
Li2 Ca5 Li4 44.2(3) 3_445 7_545
Li2 Ca5 Li4 135.8(3) 7 7_545
Li2 Ca5 Li4 90.5(3) 3_455 7_545
Li2 Ca5 Li4 89.5(3) 7_545 7_545
Sn5 Ca5 Li4 135.48(3) 7_545 3_455
Sn5 Ca5 Li4 44.52(3) 3_455 3_455
Sn5 Ca5 Li4 83.09(3) 7 3_455
Sn5 Ca5 Li4 96.91(3) 3_445 3_455
Sn2 Ca5 Li4 44.89(3) . 3_455
Sn2 Ca5 Li4 135.11(3) 5 3_455
Li2 Ca5 Li4 135.8(3) 3_445 3_455
Li2 Ca5 Li4 44.2(3) 7 3_455
Li2 Ca5 Li4 89.5(3) 3_455 3_455
Li2 Ca5 Li4 90.5(3) 7_545 3_455
Li4 Ca5 Li4 180.00(9) 7_545 3_455
Sn3 Li1 Sn3 109.5(6) 7_556 7_546
Sn3 Li1 Sn4 112.9(4) 7_556 .
Sn3 Li1 Sn4 112.9(4) 7_546 .
Sn3 Li1 Sn2 108.6(5) 7_556 .
Sn3 Li1 Sn2 108.6(5) 7_546 .
Sn4 Li1 Sn2 104.0(5) . .
Sn3 Li1 SnB 124.0(7) 7_556 3_445
Sn3 Li1 SnB 54.1(2) 7_546 3_445
Sn4 Li1 SnB 122.8(4) . 3_445
Sn2 Li1 SnB 54.5(3) . 3_445
Sn3 Li1 Li4 124.0(7) 7_556 3_445
Sn3 Li1 Li4 54.1(2) 7_546 3_445
Sn4 Li1 Li4 122.8(4) . 3_445
Sn2 Li1 Li4 54.5(3) . 3_445
SnB Li1 Li4 0.0 3_445 3_445
Sn3 Li1 SnB 54.1(2) 7_556 3_455
Sn3 Li1 SnB 124.0(7) 7_546 3_455
Sn4 Li1 SnB 122.8(4) . 3_455
Sn2 Li1 SnB 54.5(3) . 3_455
SnB Li1 SnB 89.1(5) 3_445 3_455
Li4 Li1 SnB 89.1(5) 3_445 3_455
Sn3 Li1 Li4 54.1(2) 7_556 3_455
Sn3 Li1 Li4 124.0(7) 7_546 3_455
Sn4 Li1 Li4 122.8(4) . 3_455
Sn2 Li1 Li4 54.5(3) . 3_455
SnB Li1 Li4 89.1 3_445 3_455
Li4 Li1 Li4 89.1(5) 3_445 3_455
SnB Li1 Li4 0.0 3_455 3_455
Sn3 Li1 Ca2 64.6(4) 7_556 .
Sn3 Li1 Ca2 64.6(4) 7_546 .
Sn4 Li1 Ca2 174.4(6) . .
Sn2 Li1 Ca2 81.6(5) . .
SnB Li1 Ca2 60.4(3) 3_445 .
Li4 Li1 Ca2 60.4(3) 3_445 .
SnB Li1 Ca2 60.4(3) 3_455 .
Li4 Li1 Ca2 60.4(3) 3_455 .
Sn3 Li1 Ca3 60.1(3) 7_556 .
Sn3 Li1 Ca3 60.1(3) 7_546 .
Sn4 Li1 Ca3 102.3(5) . .
Sn2 Li1 Ca3 153.7(7) . .
SnB Li1 Ca3 109.7(4) 3_445 .
Li4 Li1 Ca3 109.7(4) 3_445 .
SnB Li1 Ca3 109.7(4) 3_455 .
Li4 Li1 Ca3 109.7(4) 3_455 .
Ca2 Li1 Ca3 72.1(3) . .
Sn3 Li1 Ca4 165.9(4) 7_556 3_445
Sn3 Li1 Ca4 84.28(10) 7_546 3_445
Sn4 Li1 Ca4 62.0(3) . 3_445
Sn2 Li1 Ca4 62.5(3) . 3_445
SnB Li1 Ca4 61.40(18) 3_445 3_445
Li4 Li1 Ca4 61.40(18) 3_445 3_445
SnB Li1 Ca4 116.1(5) 3_455 3_445
Li4 Li1 Ca4 116.1(5) 3_455 3_445
Ca2 Li1 Ca4 121.7(4) . 3_445
Ca3 Li1 Ca4 132.8(3) . 3_445
Sn3 Li1 Ca4 84.28(10) 7_556 3_455
Sn3 Li1 Ca4 165.9(4) 7_546 3_455
Sn4 Li1 Ca4 62.0(3) . 3_455
Sn2 Li1 Ca4 62.5(3) . 3_455
SnB Li1 Ca4 116.1(5) 3_445 3_455
Li4 Li1 Ca4 116.1(5) 3_445 3_455
SnB Li1 Ca4 61.40(18) 3_455 3_455
Li4 Li1 Ca4 61.40(18) 3_455 3_455
Ca2 Li1 Ca4 121.7(4) . 3_455
Ca3 Li1 Ca4 132.8(3) . 3_455
Ca4 Li1 Ca4 81.8(4) 3_445 3_455
Sn2 Li2 Sn2 112.0(6) 7_545 7
Sn2 Li2 Sn5 116.1(5) 7_545 .
Sn2 Li2 Sn5 116.1(5) 7 .
Sn2 Li2 SnB 60.5(3) 7_545 5_655
Sn2 Li2 SnB 60.5(3) 7 5_655
Sn5 Li2 SnB 113.6(8) . 5_655
Sn2 Li2 Li4 60.5(3) 7_545 5_655
Sn2 Li2 Li4 60.5(3) 7 5_655
Sn5 Li2 Li4 113.6(8) . 5_655
SnB Li2 Li4 0.0 5_655 5_655
Sn2 Li2 Sn2 100.4(6) 7_545 .
Sn2 Li2 Sn2 100.4(6) 7 .
Sn5 Li2 Sn2 109.4(6) . .
SnB Li2 Sn2 137.0(8) 5_655 .
Li4 Li2 Sn2 137.0(8) 5_655 .
Sn2 Li2 Ca4 165.1(7) 7_545 3_455
Sn2 Li2 Ca4 78.01(11) 7 3_455
Sn5 Li2 Ca4 65.7(3) . 3_455
SnB Li2 Ca4 133.7(3) 5_655 3_455
Li4 Li2 Ca4 133.7(3) 5_655 3_455
Sn2 Li2 Ca4 66.2(4) . 3_455
Sn2 Li2 Ca4 78.01(11) 7_545 3_445
Sn2 Li2 Ca4 165.1(7) 7 3_445
Sn5 Li2 Ca4 65.7(3) . 3_445
SnB Li2 Ca4 133.7(3) 5_655 3_445
Li4 Li2 Ca4 133.7(3) 5_655 3_445
Sn2 Li2 Ca4 66.2(4) . 3_445
Ca4 Li2 Ca4 90.2(5) 3_455 3_445
Sn2 Li2 Ca4 63.4(4) 7_545 5_655
Sn2 Li2 Ca4 63.4(4) 7 5_655
Sn5 Li2 Ca4 178.5(8) . 5_655
SnB Li2 Ca4 64.9(4) 5_655 5_655
Li4 Li2 Ca4 64.9(4) 5_655 5_655
Sn2 Li2 Ca4 72.1(5) . 5_655
Ca4 Li2 Ca4 115.2(5) 3_455 5_655
Ca4 Li2 Ca4 115.2(5) 3_445 5_655
Sn2 Li2 Ca5 123.8(7) 7_545 3
Sn2 Li2 Ca5 61.7(3) 7 3
Sn5 Li2 Ca5 57.3(4) . 3
SnB Li2 Ca5 72.3(4) 5_655 3
Li4 Li2 Ca5 72.3(4) 5_655 3
Sn2 Li2 Ca5 135.6(3) . 3
Ca4 Li2 Ca5 70.3(3) 3_455 3
Ca4 Li2 Ca5 122.9(6) 3_445 3
Ca4 Li2 Ca5 121.7(4) 5_655 3
Sn2 Li2 Ca5 61.7(3) 7_545 3_545
Sn2 Li2 Ca5 123.8(7) 7 3_545
Sn5 Li2 Ca5 57.3(4) . 3_545
SnB Li2 Ca5 72.3(4) 5_655 3_545
Li4 Li2 Ca5 72.3(4) 5_655 3_545
Sn2 Li2 Ca5 135.6(3) . 3_545
Ca4 Li2 Ca5 122.9(6) 3_455 3_545
Ca4 Li2 Ca5 70.3(3) 3_445 3_545
Ca4 Li2 Ca5 121.7(4) 5_655 3_545
Ca5 Li2 Ca5 76.9(5) 3 3_545
Sn3 Li3 Sn4 106.31(5) 5_656 .
Sn3 Li3 Sn1 113.73(3) 5_656 3
Sn4 Li3 Sn1 108.97(3) . 3
Sn3 Li3 Sn1 113.73(3) 5_656 3_545
Sn4 Li3 Sn1 108.97(3) . 3_545
Sn1 Li3 Sn1 105.03(4) 3 3_545
Sn3 Li3 Ca2 63.98(4) 5_656 3_545
Sn4 Li3 Ca2 64.08(4) . 3_545
Sn1 Li3 Ca2 170.11(4) 3 3_545
Sn1 Li3 Ca2 84.31(3) 3_545 3_545
Sn3 Li3 Ca2 63.98(4) 5_656 3
Sn4 Li3 Ca2 64.08(4) . 3
Sn1 Li3 Ca2 84.31(3) 3 3
Sn1 Li3 Ca2 170.11(4) 3_545 3
Ca2 Li3 Ca2 86.19(6) 3_545 3
Sn3 Li3 Ca3 58.18(4) 5_656 3
Sn4 Li3 Ca3 133.67(4) . 3
Sn1 Li3 Ca3 56.69(4) 3 3
Sn1 Li3 Ca3 117.23(5) 3_545 3
Ca2 Li3 Ca3 122.15(6) 3_545 3
Ca2 Li3 Ca3 70.44(5) 3 3
Sn3 Li3 Ca3 58.18(4) 5_656 3_545
Sn4 Li3 Ca3 133.67(4) . 3_545
Sn1 Li3 Ca3 117.23(5) 3 3_545
Sn1 Li3 Ca3 56.69(4) 3_545 3_545
Ca2 Li3 Ca3 70.44(5) 3_545 3_545
Ca2 Li3 Ca3 122.15(6) 3 3_545
Ca3 Li3 Ca3 78.75(5) 3 3_545
Sn3 Li3 Ca3 106.46(5) 5_656 5_656
Sn4 Li3 Ca3 147.23(6) . 5_656
Sn1 Li3 Ca3 56.51(3) 3 5_656
Sn1 Li3 Ca3 56.51(3) 3_545 5_656
Ca2 Li3 Ca3 133.17(4) 3_545 5_656
Ca2 Li3 Ca3 133.17(4) 3 5_656
Ca3 Li3 Ca3 66.88(5) 3 5_656
Ca3 Li3 Ca3 66.88(5) 3_545 5_656
Sn3 Li3 Ca1 134.02(4) 5_656 7_546
Sn4 Li3 Ca1 55.10(4) . 7_546
Sn1 Li3 Ca1 112.18(5) 3 7_546
Sn1 Li3 Ca1 54.66(3) 3_545 7_546
Ca2 Li3 Ca1 70.37(5) 3_545 7_546
Ca2 Li3 Ca1 119.15(6) 3 7_546
Ca3 Li3 Ca1 166.06(6) 3 7_546
Ca3 Li3 Ca1 101.90(3) 3_545 7_546
Ca3 Li3 Ca1 100.35(5) 5_656 7_546
Sn3 Li3 Ca1 134.02(4) 5_656 7_556
Sn4 Li3 Ca1 55.10(4) . 7_556
Sn1 Li3 Ca1 54.66(3) 3 7_556
Sn1 Li3 Ca1 112.18(5) 3_545 7_556
Ca2 Li3 Ca1 119.15(6) 3_545 7_556
Ca2 Li3 Ca1 70.37(5) 3 7_556
Ca3 Li3 Ca1 101.90(3) 3 7_556
Ca3 Li3 Ca1 166.06(6) 3_545 7_556
Ca3 Li3 Ca1 100.35(5) 5_656 7_556
Ca1 Li3 Ca1 74.07(5) 7_546 7_556
Sn5 Li4 Sn3 107.90(7) . 5_656
Sn5 Li4 Sn2 110.40(5) . 3_545
Sn3 Li4 Sn2 110.21(5) 5_656 3_545
Sn5 Li4 Sn2 110.40(5) . 3
Sn3 Li4 Sn2 110.21(5) 5_656 3
Sn2 Li4 Sn2 107.73(7) 3_545 3
Sn5 Li4 Li2 100.4(5) . 5_655
Sn3 Li4 Li2 151.7(5) 5_656 5_655
Sn2 Li4 Li2 57.95(14) 3_545 5_655
Sn2 Li4 Li2 57.95(14) 3 5_655
Sn5 Li4 Li1 124.9(3) . 3
Sn3 Li4 Li1 54.5(2) 5_656 3
Sn2 Li4 Li1 124.7(3) 3_545 3
Sn2 Li4 Li1 55.7(2) 3 3
Li2 Li4 Li1 108.4(4) 5_655 3
Sn5 Li4 Li1 124.9(3) . 3_545
Sn3 Li4 Li1 54.5(2) 5_656 3_545
Sn2 Li4 Li1 55.7(2) 3_545 3_545
Sn2 Li4 Li1 124.7(3) 3 3_545
Li2 Li4 Li1 108.4(4) 5_655 3_545
Li1 Li4 Li1 89.1(5) 3 3_545
Sn5 Li4 Ca2 64.60(5) . 3
Sn3 Li4 Ca2 64.97(5) 5_656 3
Sn2 Li4 Ca2 169.76(6) 3_545 3
Sn2 Li4 Ca2 82.51(3) 3 3
Li2 Li4 Ca2 130.6(2) 5_655 3
Li1 Li4 Ca2 60.9(3) 3 3
Li1 Li4 Ca2 118.7(3) 3_545 3
Sn5 Li4 Ca2 64.60(5) . 3_545
Sn3 Li4 Ca2 64.97(5) 5_656 3_545
Sn2 Li4 Ca2 82.51(3) 3_545 3_545
Sn2 Li4 Ca2 169.76(6) 3 3_545
Li2 Li4 Ca2 130.6(2) 5_655 3_545
Li1 Li4 Ca2 118.7(3) 3 3_545
Li1 Li4 Ca2 60.9(3) 3_545 3_545
Ca2 Li4 Ca2 87.26(7) 3 3_545
Sn5 Li4 Ca4 166.86(9) . .
Sn3 Li4 Ca4 85.24(7) 5_656 .
Sn2 Li4 Ca4 63.41(4) 3_545 .
Sn2 Li4 Ca4 63.41(4) 3 .
Li2 Li4 Ca4 66.5(5) 5_655 .
Li1 Li4 Ca4 62.6(3) 3 .
Li1 Li4 Ca4 62.6(3) 3_545 .
Ca2 Li4 Ca4 123.38(6) 3 .
Ca2 Li4 Ca4 123.38(6) 3_545 .
Sn5 Li4 Ca5 54.05(3) . 3_545
Sn3 Li4 Ca5 135.55(4) 5_656 3_545
Sn2 Li4 Ca5 57.74(3) 3_545 3_545
Sn2 Li4 Ca5 114.19(6) 3 3_545
Li2 Li4 Ca5 63.5(3) 5_655 3_545
Li1 Li4 Ca5 169.7(2) 3 3_545
Li1 Li4 Ca5 99.5(2) 3_545 3_545
Ca2 Li4 Ca5 118.56(7) 3 3_545
Ca2 Li4 Ca5 70.86(4) 3_545 3_545
Ca4 Li4 Ca5 116.38(5) . 3_545
Sn5 Li4 Ca5 54.05(3) . 3
Sn3 Li4 Ca5 135.55(4) 5_656 3
Sn2 Li4 Ca5 114.19(6) 3_545 3
Sn2 Li4 Ca5 57.74(3) 3 3
Li2 Li4 Ca5 63.5(3) 5_655 3
Li1 Li4 Ca5 99.5(2) 3 3
Li1 Li4 Ca5 169.7(2) 3_545 3
Ca2 Li4 Ca5 70.86(4) 3 3
Ca2 Li4 Ca5 118.56(7) 3_545 3
Ca4 Li4 Ca5 116.38(5) . 3
Ca5 Li4 Ca5 71.47(4) 3_545 3
SnA Sn1 Li3 0.0 3_445 3_445
SnA Sn1 SnA 105.03(4) 3_445 3_455
Li3 Sn1 SnA 105.03(4) 3_445 3_455
SnA Sn1 Li3 105.0 3_445 3_455
Li3 Sn1 Li3 105.03(4) 3_445 3_455
SnA Sn1 Li3 0.0 3_455 3_455
SnA Sn1 Ca3 73.33(4) 3_445 .
Li3 Sn1 Ca3 73.33(4) 3_445 .
SnA Sn1 Ca3 73.33(4) 3_455 .
Li3 Sn1 Ca3 73.33(4) 3_455 .
SnA Sn1 Ca1 77.51(4) 3_445 5_556
Li3 Sn1 Ca1 77.51(4) 3_445 5_556
SnA Sn1 Ca1 77.51(4) 3_455 5_556
Li3 Sn1 Ca1 77.51(4) 3_455 5_556
Ca3 Sn1 Ca1 131.05(6) . 5_556
SnA Sn1 Ca3 150.69(5) 3_445 7_556
Li3 Sn1 Ca3 150.69(5) 3_445 7_556
SnA Sn1 Ca3 75.03(4) 3_455 7_556
Li3 Sn1 Ca3 75.03(4) 3_455 7_556
Ca3 Sn1 Ca3 78.87(5) . 7_556
Ca1 Sn1 Ca3 129.47(4) 5_556 7_556
SnA Sn1 Ca3 75.03(4) 3_445 7_546
Li3 Sn1 Ca3 75.03(4) 3_445 7_546
SnA Sn1 Ca3 150.69(5) 3_455 7_546
Li3 Sn1 Ca3 150.69(5) 3_455 7_546
Ca3 Sn1 Ca3 78.87(5) . 7_546
Ca1 Sn1 Ca3 129.47(4) 5_556 7_546
Ca3 Sn1 Ca3 90.83(6) 7_556 7_546
SnA Sn1 Sn6 69.15(2) 3_445 1_545
Li3 Sn1 Sn6 69.15(2) 3_445 1_545
SnA Sn1 Sn6 140.63(4) 3_455 1_545
Li3 Sn1 Sn6 140.63(4) 3_455 1_545
Ca3 Sn1 Sn6 134.645(10) . 1_545
Ca1 Sn1 Sn6 63.14(3) 5_556 1_545
Ca3 Sn1 Sn6 129.31(4) 7_556 1_545
Ca3 Sn1 Sn6 67.68(4) 7_546 1_545
SnA Sn1 Sn6 140.63(4) 3_445 .
Li3 Sn1 Sn6 140.63(4) 3_445 .
SnA Sn1 Sn6 69.15(2) 3_455 .
Li3 Sn1 Sn6 69.15(2) 3_455 .
Ca3 Sn1 Sn6 134.645(10) . .
Ca1 Sn1 Sn6 63.14(3) 5_556 .
Ca3 Sn1 Sn6 67.68(4) 7_556 .
Ca3 Sn1 Sn6 129.31(4) 7_546 .
Sn6 Sn1 Sn6 90.69(2) 1_545 .
SnA Sn1 Ca1 125.72(2) 3_445 .
Li3 Sn1 Ca1 125.72(2) 3_445 .
SnA Sn1 Ca1 125.72(2) 3_455 .
Li3 Sn1 Ca1 125.72(2) 3_455 .
Ca3 Sn1 Ca1 134.53(6) . .
Ca1 Sn1 Ca1 94.42(5) 5_556 .
Ca3 Sn1 Ca1 69.77(4) 7_556 .
Ca3 Sn1 Ca1 69.77(4) 7_546 .
Sn6 Sn1 Ca1 59.87(2) 1_545 .
Sn6 Sn1 Ca1 59.87(2) . .
Li2 Sn2 Li2 112.0(6) 7_545 7
Li2 Sn2 SnB 149.7(5) 7_545 3_455
Li2 Sn2 SnB 61.6(4) 7 3_455
Li2 Sn2 Li4 149.7(5) 7_545 3_455
Li2 Sn2 Li4 61.6(4) 7 3_455
SnB Sn2 Li4 0.0 3_455 3_455
Li2 Sn2 SnB 61.6(4) 7_545 3_445
Li2 Sn2 SnB 149.7(5) 7 3_445
SnB Sn2 SnB 107.73(7) 3_455 3_445
Li4 Sn2 SnB 107.73(7) 3_455 3_445
Li2 Sn2 Li4 61.6(4) 7_545 3_445
Li2 Sn2 Li4 149.7(5) 7 3_445
SnB Sn2 Li4 107.7 3_455 3_445
Li4 Sn2 Li4 107.73(7) 3_455 3_445
SnB Sn2 Li4 0.0 3_445 3_445
Li2 Sn2 Li1 124.0(3) 7_545 .
Li2 Sn2 Li1 124.0(3) 7 .
SnB Sn2 Li1 69.7(2) 3_455 .
Li4 Sn2 Li1 69.7(2) 3_455 .
SnB Sn2 Li1 69.7(2) 3_445 .
Li4 Sn2 Li1 69.7(2) 3_445 .
Li2 Sn2 Li2 79.6(6) 7_545 .
Li2 Sn2 Li2 79.6(6) 7 .
SnB Sn2 Li2 124.30(9) 3_455 .
Li4 Sn2 Li2 124.30(9) 3_455 .
SnB Sn2 Li2 124.30(9) 3_445 .
Li4 Sn2 Li2 124.30(9) 3_445 .
Li1 Sn2 Li2 108.8(5) . .
Li2 Sn2 Ca4 141.0(5) 7_545 3_455
Li2 Sn2 Ca4 69.2(4) 7 3_455
SnB Sn2 Ca4 67.41(5) 3_455 3_455
Li4 Sn2 Ca4 67.41(5) 3_455 3_455
SnB Sn2 Ca4 136.04(6) 3_445 3_455
Li4 Sn2 Ca4 136.04(6) 3_445 3_455
Li1 Sn2 Ca4 67.9(3) . 3_455
Li2 Sn2 Ca4 62.0(2) . 3_455
Li2 Sn2 Ca4 69.2(4) 7_545 3_445
Li2 Sn2 Ca4 141.0(5) 7 3_445
SnB Sn2 Ca4 136.04(6) 3_455 3_445
Li4 Sn2 Ca4 136.04(6) 3_455 3_445
SnB Sn2 Ca4 67.41(5) 3_445 3_445
Li4 Sn2 Ca4 67.41(5) 3_445 3_445
Li1 Sn2 Ca4 67.9(3) . 3_445
Li2 Sn2 Ca4 62.0(2) . 3_445
Ca4 Sn2 Ca4 86.23(5) 3_455 3_445
Li2 Sn2 Ca5 72.6(5) 7_545 .
Li2 Sn2 Ca5 72.6(5) 7 .
SnB Sn2 Ca5 77.37(4) 3_455 .
Li4 Sn2 Ca5 77.37(4) 3_455 .
SnB Sn2 Ca5 77.37(4) 3_445 .
Li4 Sn2 Ca5 77.37(4) 3_445 .
Li1 Sn2 Ca5 122.3(4) . .
Li2 Sn2 Ca5 128.9(4) . .
Ca4 Sn2 Ca5 136.87(3) 3_455 .
Ca4 Sn2 Ca5 136.87(3) 3_445 .
Li2 Sn2 Ca4 56.5(3) 7_545 5_655
Li2 Sn2 Ca4 56.5(3) 7 5_655
SnB Sn2 Ca4 114.91(4) 3_455 5_655
Li4 Sn2 Ca4 114.91(4) 3_455 5_655
SnB Sn2 Ca4 114.91(4) 3_445 5_655
Li4 Sn2 Ca4 114.91(4) 3_445 5_655
Li1 Sn2 Ca4 170.4(4) . 5_655
Li2 Sn2 Ca4 61.6(4) . 5_655
Ca4 Sn2 Ca4 105.50(4) 3_455 5_655
Ca4 Sn2 Ca4 105.50(4) 3_445 5_655
Ca5 Sn2 Ca4 67.35(3) . 5_655
SnB Sn3 Li4 0.0 5_656 5_656
SnB Sn3 Li1 71.5(3) 5_656 7_556
Li4 Sn3 Li1 71.5(3) 5_656 7_556
SnB Sn3 Li1 71.5(3) 5_656 7_546
Li4 Sn3 Li1 71.5(3) 5_656 7_546
Li1 Sn3 Li1 109.5(6) 7_556 7_546
SnB Sn3 SnA 109.54(6) 5_656 5_656
Li4 Sn3 SnA 109.54(6) 5_656 5_656
Li1 Sn3 SnA 124.1(3) 7_556 5_656
Li1 Sn3 SnA 124.1(3) 7_546 5_656
SnB Sn3 Li3 109.54(6) 5_656 5_656
Li4 Sn3 Li3 109.54(6) 5_656 5_656
Li1 Sn3 Li3 124.1(3) 7_556 5_656
Li1 Sn3 Li3 124.1(3) 7_546 5_656
SnA Sn3 Li3 0.0 5_656 5_656
SnB Sn3 Ca3 134.22(3) 5_656 7_546
Li4 Sn3 Ca3 134.22(3) 5_656 7_546
Li1 Sn3 Ca3 146.7(4) 7_556 7_546
Li1 Sn3 Ca3 70.7(3) 7_546 7_546
SnA Sn3 Ca3 72.95(4) 5_656 7_546
Li3 Sn3 Ca3 72.95(4) 5_656 7_546
SnB Sn3 Ca3 134.22(3) 5_656 7_556
Li4 Sn3 Ca3 134.22(3) 5_656 7_556
Li1 Sn3 Ca3 70.7(3) 7_556 7_556
Li1 Sn3 Ca3 146.7(4) 7_546 7_556
SnA Sn3 Ca3 72.95(4) 5_656 7_556
Li3 Sn3 Ca3 72.95(4) 5_656 7_556
Ca3 Sn3 Ca3 91.10(6) 7_546 7_556
SnB Sn3 Ca1 119.66(6) 5_656 .
Li4 Sn3 Ca1 119.66(6) 5_656 .
Li1 Sn3 Ca1 74.9(4) 7_556 .
Li1 Sn3 Ca1 74.9(4) 7_546 .
SnA Sn3 Ca1 130.79(5) 5_656 .
Li3 Sn3 Ca1 130.79(5) 5_656 .
Ca3 Sn3 Ca1 73.15(5) 7_546 .
Ca3 Sn3 Ca1 73.15(5) 7_556 .
SnB Sn3 Ca2 65.28(5) 5_656 7_556
Li4 Sn3 Ca2 65.28(5) 5_656 7_556
Li1 Sn3 Ca2 65.5(4) 7_556 7_556
Li1 Sn3 Ca2 135.7(4) 7_546 7_556
SnA Sn3 Ca2 65.48(4) 5_656 7_556
Li3 Sn3 Ca2 65.48(4) 5_656 7_556
Ca3 Sn3 Ca2 138.42(5) 7_546 7_556
Ca3 Sn3 Ca2 76.14(5) 7_556 7_556
Ca1 Sn3 Ca2 135.94(3) . 7_556
SnB Sn3 Ca2 65.28(5) 5_656 7_546
Li4 Sn3 Ca2 65.28(5) 5_656 7_546
Li1 Sn3 Ca2 135.7(4) 7_556 7_546
Li1 Sn3 Ca2 65.5(4) 7_546 7_546
SnA Sn3 Ca2 65.48(4) 5_656 7_546
Li3 Sn3 Ca2 65.48(4) 5_656 7_546
Ca3 Sn3 Ca2 76.14(5) 7_546 7_546
Ca3 Sn3 Ca2 138.42(5) 7_556 7_546
Ca1 Sn3 Ca2 135.94(3) . 7_546
Ca2 Sn3 Ca2 87.53(5) 7_556 7_546
Sn5 Sn4 Li1 112.8(3) . .
Sn5 Sn4 Li3 107.25(4) . .
Li1 Sn4 Li3 139.9(3) . .
Sn5 Sn4 Ca1 134.16(3) . 7_556
Li1 Sn4 Ca1 74.8(2) . 7_556
Li3 Sn4 Ca1 77.62(4) . 7_556
Sn5 Sn4 Ca1 134.16(3) . 7_546
Li1 Sn4 Ca1 74.8(2) . 7_546
Li3 Sn4 Ca1 77.62(4) . 7_546
Ca1 Sn4 Ca1 91.67(6) 7_556 7_546
Sn5 Sn4 Ca4 64.27(4) . 3_445
Li1 Sn4 Ca4 68.6(2) . 3_445
Li3 Sn4 Ca4 132.95(3) . 3_445
Ca1 Sn4 Ca4 143.37(5) 7_556 3_445
Ca1 Sn4 Ca4 79.16(4) 7_546 3_445
Sn5 Sn4 Ca4 64.27(4) . 3_455
Li1 Sn4 Ca4 68.6(2) . 3_455
Li3 Sn4 Ca4 132.95(3) . 3_455
Ca1 Sn4 Ca4 79.16(4) 7_556 3_455
Ca1 Sn4 Ca4 143.37(5) 7_546 3_455
Ca4 Sn4 Ca4 87.33(5) 3_445 3_455
Sn5 Sn4 Ca2 63.94(4) . 3
Li1 Sn4 Ca2 134.52(9) . 3
Li3 Sn4 Ca2 65.18(4) . 3
Ca1 Sn4 Ca2 78.86(4) 7_556 3
Ca1 Sn4 Ca2 142.75(5) 7_546 3
Ca4 Sn4 Ca2 128.21(5) 3_445 3
Ca4 Sn4 Ca2 70.51(5) 3_455 3
Sn5 Sn4 Ca2 63.94(4) . 3_545
Li1 Sn4 Ca2 134.52(9) . 3_545
Li3 Sn4 Ca2 65.18(4) . 3_545
Ca1 Sn4 Ca2 142.75(5) 7_556 3_545
Ca1 Sn4 Ca2 78.86(4) 7_546 3_545
Ca4 Sn4 Ca2 70.51(5) 3_445 3_545
Ca4 Sn4 Ca2 128.21(5) 3_455 3_545
Ca2 Sn4 Ca2 87.18(5) 3 3_545
Li4 Sn5 Li2 146.0(4) . .
Li4 Sn5 Sn4 109.00(5) . .
Li2 Sn5 Sn4 105.0(4) . .
Li4 Sn5 Ca5 81.43(3) . 3_545
Li2 Sn5 Ca5 75.0(3) . 3_545
Sn4 Sn5 Ca5 134.100(10) . 3_545
Li4 Sn5 Ca5 81.43(3) . 3
Li2 Sn5 Ca5 75.0(3) . 3
Sn4 Sn5 Ca5 134.100(10) . 3
Ca5 Sn5 Ca5 91.03(2) 3_545 3
Li4 Sn5 Ca2 65.66(5) . 3
Li2 Sn5 Ca2 132.10(15) . 3
Sn4 Sn5 Ca2 65.05(4) . 3
Ca5 Sn5 Ca2 146.90(4) 3_545 3
Ca5 Sn5 Ca2 81.07(3) 3 3
Li4 Sn5 Ca2 65.66(5) . 3_545
Li2 Sn5 Ca2 132.10(15) . 3_545
Sn4 Sn5 Ca2 65.05(4) . 3_545
Ca5 Sn5 Ca2 81.07(3) 3_545 3_545
Ca5 Sn5 Ca2 146.90(4) 3 3_545
Ca2 Sn5 Ca2 88.19(5) 3 3_545
Li4 Sn5 Ca4 133.48(3) . 3_445
Li2 Sn5 Ca4 63.2(3) . 3_445
Sn4 Sn5 Ca4 64.78(4) . 3_445
Ca5 Sn5 Ca4 75.77(3) 3_545 3_445
Ca5 Sn5 Ca4 138.04(4) 3 3_445
Ca2 Sn5 Ca4 129.83(5) 3 3_445
Ca2 Sn5 Ca4 71.06(5) 3_545 3_445
Li4 Sn5 Ca4 133.48(3) . 3_455
Li2 Sn5 Ca4 63.2(3) . 3_455
Sn4 Sn5 Ca4 64.78(4) . 3_455
Ca5 Sn5 Ca4 138.04(4) 3_545 3_455
Ca5 Sn5 Ca4 75.77(3) 3 3_455
Ca2 Sn5 Ca4 71.06(5) 3 3_455
Ca2 Sn5 Ca4 129.83(5) 3_545 3_455
Ca4 Sn5 Ca4 87.80(5) 3_445 3_455
Sn1 Sn6 Sn1 89.31(2) . 5_556
Sn1 Sn6 Sn1 90.69(2) . 1_565
Sn1 Sn6 Sn1 180.0 5_556 1_565
Sn1 Sn6 Sn1 180.0 . 5_566
Sn1 Sn6 Sn1 90.69(2) 5_556 5_566
Sn1 Sn6 Sn1 89.31(2) 1_565 5_566
Sn1 Sn6 Ca1 63.89(3) . .
Sn1 Sn6 Ca1 57.81(3) 5_556 .
Sn1 Sn6 Ca1 122.19(3) 1_565 .
Sn1 Sn6 Ca1 116.11(3) 5_566 .
Sn1 Sn6 Ca1 57.81(3) . 5_556
Sn1 Sn6 Ca1 63.89(3) 5_556 5_556
Sn1 Sn6 Ca1 116.11(3) 1_565 5_556
Sn1 Sn6 Ca1 122.19(3) 5_566 5_556
Ca1 Sn6 Ca1 93.71(5) . 5_556
Sn1 Sn6 Ca1 122.19(3) . 1_565
Sn1 Sn6 Ca1 116.11(3) 5_556 1_565
Sn1 Sn6 Ca1 63.89(3) 1_565 1_565
Sn1 Sn6 Ca1 57.81(3) 5_566 1_565
Ca1 Sn6 Ca1 86.29(5) . 1_565
Ca1 Sn6 Ca1 180.0 5_556 1_565
Sn1 Sn6 Ca1 116.11(3) . 5_566
Sn1 Sn6 Ca1 122.19(3) 5_556 5_566
Sn1 Sn6 Ca1 57.81(3) 1_565 5_566
Sn1 Sn6 Ca1 63.89(3) 5_566 5_566
Ca1 Sn6 Ca1 180.0 . 5_566
Ca1 Sn6 Ca1 86.28(5) 5_556 5_566
Ca1 Sn6 Ca1 93.72(5) 1_565 5_566
Sn1 Sn6 Ca3 123.89(2) . 3_455
Sn1 Sn6 Ca3 56.11(2) 5_556 3_455
Sn1 Sn6 Ca3 123.89(2) 1_565 3_455
Sn1 Sn6 Ca3 56.11(2) 5_566 3_455
Ca1 Sn6 Ca3 112.96(4) . 3_455
Ca1 Sn6 Ca3 67.04(4) 5_556 3_455
Ca1 Sn6 Ca3 112.96(4) 1_565 3_455
Ca1 Sn6 Ca3 67.04(4) 5_566 3_455
Sn1 Sn6 Ca3 56.11(2) . 7_556
Sn1 Sn6 Ca3 123.89(2) 5_556 7_556
Sn1 Sn6 Ca3 56.11(2) 1_565 7_556
Sn1 Sn6 Ca3 123.89(2) 5_566 7_556
Ca1 Sn6 Ca3 67.04(4) . 7_556
Ca1 Sn6 Ca3 112.96(4) 5_556 7_556
Ca1 Sn6 Ca3 67.04(4) 1_565 7_556
Ca1 Sn6 Ca3 112.96(4) 5_566 7_556
Ca3 Sn6 Ca3 180.00(8) 3_455 7_556

loop_
_geom_bond_atom_site_label_1
_geom_bond_atom_site_label_2
_geom_bond_distance
_geom_bond_site_symmetry_2
Ca1 Sn1 3.196(2) 5_556
Ca1 Sn4 3.2121(15) 7_556
Ca1 Sn4 3.2121(15) 7_546
Ca1 Sn3 3.245(2) .
Ca1 Sn6 3.3694(15) 1_545
Ca1 Sn6 3.3694(15) .
Ca1 Sn1 3.498(2) .
Ca1 Li1 3.703(15) 7_556
Ca1 Li1 3.703(15) 7_546
Ca1 SnA 3.825(2) 7_546
Ca1 Li3 3.825(2) 7_546
Ca1 SnA 3.825(2) 7_556
Ca2 Sn5 3.3110(16) 3_445
Ca2 Sn5 3.3110(16) 3_455
Ca2 Sn3 3.3311(16) 7_556
Ca2 Sn3 3.3311(16) 7_546
Ca2 SnB 3.339(2) 3_445
Ca2 Li4 3.339(2) 3_445
Ca2 SnB 3.339(2) 3_455
Ca2 Li4 3.339(2) 3_455
Ca2 Sn4 3.3417(16) 3_445
Ca2 Sn4 3.3417(16) 3_455
Ca2 Li1 3.36(2) .
Ca2 SnA 3.3725(18) 3_455
Ca3 Sn1 3.168(2) .
Ca3 Sn3 3.2277(15) 7_546
Ca3 Sn3 3.2277(16) 7_556
Ca3 Sn1 3.2352(16) 7_556
Ca3 Sn1 3.2352(16) 7_546
Ca3 Li1 3.515(16) .
Ca3 Sn6 3.605(2) 3_545
Ca3 SnA 3.632(2) 3_445
Ca3 Li3 3.632(2) 3_445
Ca3 SnA 3.632(2) 3_455
Ca3 Li3 3.632(2) 3_455
Ca3 SnA 3.748(2) 5_656
Ca4 Li2 3.253(13) 3_545
Ca4 Li2 3.253(13) 3
Ca4 Sn5 3.3228(16) 3
Ca4 Sn5 3.3228(16) 3_545
Ca4 Sn4 3.3371(16) 3
Ca4 Sn4 3.3371(16) 3_545
Ca4 Sn2 3.3710(17) 3_545
Ca4 Sn2 3.3710(17) 3
Ca4 Li4 3.480(3) .
Ca4 Li1 3.520(13) 3
Ca4 Li1 3.520(13) 3_545
Ca5 Sn5 3.2296(6) 7_545
Ca5 Sn5 3.2296(6) 3_455
Ca5 Sn5 3.2296(6) 7
Ca5 Sn5 3.2296(6) 3_445
Ca5 Sn2 3.4188(8) .
Ca5 Sn2 3.4188(8) 5
Ca5 Li2 3.707(19) 3_445
Ca5 Li2 3.707(19) 7
Ca5 Li2 3.707(19) 3_455
Ca5 Li2 3.707(19) 7_545
Ca5 Li4 3.9449(18) 7_545
Ca5 Li4 3.9449(18) 3_455
Li1 Sn3 2.821(10) 7_556
Li1 Sn3 2.821(10) 7_546
Li1 Sn4 2.87(2) .
Li1 Sn2 2.894(17) .
Li1 SnB 3.286(14) 3_445
Li1 Li4 3.286(14) 3_445
Li1 SnB 3.286(14) 3_455
Li1 Li4 3.286(14) 3_455
Li1 Ca4 3.520(13) 3_445
Li1 Ca4 3.520(13) 3_455
Li2 Sn2 2.780(10) 7_545
Li2 Sn2 2.780(10) 7
Li2 Sn5 2.84(2) .
Li2 SnB 2.884(19) 5_655
Li2 Li4 2.884(19) 5_655
Li2 Sn2 2.90(2) .
Li2 Ca4 3.253(13) 3_455
Li2 Ca4 3.253(13) 3_445
Li2 Ca4 3.52(2) 5_655
Li2 Ca5 3.707(19) 3
Li2 Ca5 3.707(19) 3_545
Li3 Sn3 2.8615(15) 5_656
Li3 Sn4 2.8769(15) .
Li3 Sn1 2.9036(9) 3
Li3 Sn1 2.9036(9) 3_545
Li3 Ca2 3.3724(18) 3_545
Li3 Ca2 3.3724(18) 3
Li3 Ca3 3.632(2) 3
Li3 Ca3 3.632(2) 3_545
Li3 Ca3 3.748(2) 5_656
Li3 Ca1 3.825(2) 7_546
Li3 Ca1 3.825(2) 7_556
Li4 Sn5 2.797(2) .
Li4 Sn3 2.806(2) 5_656
Li4 Sn2 2.8529(13) 3_545
Li4 Sn2 2.8529(13) 3
Li4 Li2 2.884(19) 5_655
Li4 Li1 3.286(14) 3
Li4 Li1 3.286(14) 3_545
Li4 Ca2 3.339(2) 3
Li4 Ca2 3.339(2) 3_545
Li4 Ca5 3.9449(18) 3_545
Li4 Ca5 3.9449(18) 3
Sn1 SnA 2.9036(9) 3_445
Sn1 Li3 2.9036(9) 3_445
Sn1 SnA 2.9036(9) 3_455
Sn1 Li3 2.9036(9) 3_455
Sn1 Ca1 3.196(2) 5_556
Sn1 Ca3 3.2352(16) 7_556
Sn1 Ca3 3.2352(16) 7_546
Sn1 Sn6 3.2390(6) 1_545
Sn1 Sn6 3.2390(6) .
Sn2 Li2 2.779(10) 7_545
Sn2 Li2 2.779(10) 7
Sn2 SnB 2.8529(13) 3_455
Sn2 Li4 2.8529(13) 3_455
Sn2 SnB 2.8529(13) 3_445
Sn2 Li4 2.8529(13) 3_445
Sn2 Ca4 3.3710(17) 3_455
Sn2 Ca4 3.3710(17) 3_445
Sn2 Ca4 3.815(2) 5_655
Sn3 SnB 2.806(2) 5_656
Sn3 Li4 2.806(2) 5_656
Sn3 Li1 2.821(10) 7_556
Sn3 Li1 2.821(10) 7_546
Sn3 SnA 2.8615(15) 5_656
Sn3 Li3 2.8615(15) 5_656
Sn3 Ca3 3.2277(16) 7_546
Sn3 Ca3 3.2277(16) 7_556
Sn3 Ca2 3.3311(16) 7_556
Sn3 Ca2 3.3311(16) 7_546
Sn4 Sn5 2.8647(10) .
Sn4 Ca1 3.2121(15) 7_556
Sn4 Ca1 3.2121(15) 7_546
Sn4 Ca4 3.3370(16) 3_445
Sn4 Ca4 3.3370(16) 3_455
Sn4 Ca2 3.3417(16) 3
Sn4 Ca2 3.3417(16) 3_545
Sn5 Ca5 3.2296(6) 3_545
Sn5 Ca5 3.2296(6) 3
Sn5 Ca2 3.3110(16) 3
Sn5 Ca2 3.3110(16) 3_545
Sn5 Ca4 3.3228(16) 3_445
Sn5 Ca4 3.3228(16) 3_455
Sn6 Sn1 3.2390(6) 5_556
Sn6 Sn1 3.2390(6) 1_565
Sn6 Sn1 3.2390(6) 5_566
Sn6 Ca1 3.3694(15) 5_556
Sn6 Ca1 3.3694(15) 1_565
Sn6 Ca1 3.3694(15) 5_566
Sn6 Ca3 3.605(2) 3_455
Sn6 Ca3 3.605(2) 7_556
